data_7207187
loop_
_publ_author_name
'Kinuta, Takafumi'
'Sato, Tomohiro'
'Tajima, Nobuo'
'Matsubara, Yoshio'
'Miyazawa, Mitsuo'
'Imai, Yoshitane'

_publ_section_title
;
 Preparation of novel polymorphic pigment
 3,3&#x2032;-(4,4&#x2032;-biphenyldiylbisthio)bis-2-methyl-1,4-naphthoquinone
 and its polymorphic properties
;
_journal_issue 3
_journal_name_full CrystEngComm
_journal_page_first 1016
_journal_paper_doi 10.1039/c1ce06115a
_journal_volume 14
_journal_year 2012
_chemical_formula_sum 'C34 H22 O4 S2'
_chemical_formula_weight 558.64
_chemical_name_systematic
;
?
;
_space_group_IT_number 33
_symmetry_cell_setting orthorhombic
_symmetry_space_group_name_Hall 'P 2c -2n'
_symmetry_space_group_name_H-M 'P n a 21'
_atom_sites_solution_hydrogens geom
_atom_sites_solution_primary direct
_atom_sites_solution_secondary difmap
_audit_creation_method SHELXL-97
_cell_angle_alpha 90.00
_cell_angle_beta 90.00
_cell_angle_gamma 90.00
_cell_formula_units_Z 4
_cell_length_a 5.5787(12)
_cell_length_b 27.608(7)
_cell_length_c 16.771(4)
_cell_measurement_reflns_used 2323
_cell_measurement_temperature 100(2)
_cell_measurement_theta_max 31.02
_cell_measurement_theta_min 2.43
_cell_volume 2583.0(11)
_computing_structure_refinement 'SHELXL-97 (Sheldrick, 2008)'
_computing_structure_solution 'SHELXS-97 (Sheldrick, 2008)'
_diffrn_ambient_temperature 100(2)
_diffrn_measured_fraction_theta_full 0.915
_diffrn_measured_fraction_theta_max 0.770
_diffrn_measurement_device_type 'Rigaku Saturn'
_diffrn_measurement_method \w-scana
_diffrn_radiation_monochromator graphite
_diffrn_radiation_source 'fine-focus sealed tube'
_diffrn_radiation_type MoK\a
_diffrn_radiation_wavelength 0.71075
_diffrn_reflns_av_R_equivalents 0.0604
_diffrn_reflns_av_sigmaI/netI 0.0956
_diffrn_reflns_limit_h_max 7
_diffrn_reflns_limit_h_min -7
_diffrn_reflns_limit_k_max 39
_diffrn_reflns_limit_k_min -37
_diffrn_reflns_limit_l_max 23
_diffrn_reflns_limit_l_min -23
_diffrn_reflns_number 10987
_diffrn_reflns_theta_full 25.00
_diffrn_reflns_theta_max 31.02
_diffrn_reflns_theta_min 2.43
_exptl_absorpt_coefficient_mu 0.248
_exptl_absorpt_correction_T_max 0.9877
_exptl_absorpt_correction_T_min 0.9522
_exptl_absorpt_correction_type empirical
_exptl_absorpt_process_details multi-scan
_exptl_crystal_colour Orange
_exptl_crystal_density_diffrn 1.437
_exptl_crystal_density_method 'not measured'
_exptl_crystal_description needle
_exptl_crystal_F_000 1160
_exptl_crystal_size_max 0.20
_exptl_crystal_size_mid 0.05
_exptl_crystal_size_min 0.05
_refine_diff_density_max 0.765
_refine_diff_density_min -0.399
_refine_diff_density_rms 0.110
_refine_ls_abs_structure_details 'Flack H D (1983), Acta Cryst. A39, 876-881'
_refine_ls_abs_structure_Flack 0.2(2)
_refine_ls_extinction_method none
_refine_ls_goodness_of_fit_ref 0.977
_refine_ls_hydrogen_treatment constr
_refine_ls_matrix_type full
_refine_ls_number_parameters 363
_refine_ls_number_reflns 4339
_refine_ls_number_restraints 1
_refine_ls_restrained_S_all 0.977
_refine_ls_R_factor_all 0.1169
_refine_ls_R_factor_gt 0.0728
_refine_ls_shift/su_max 0.017
_refine_ls_shift/su_mean 0.001
_refine_ls_structure_factor_coef Fsqd
_refine_ls_weighting_details 'calc w=1/[\s^2^(Fo^2^)+(0.1115P)^2^+0.0000P] where P=(Fo^2^+2Fc^2^)/3'
_refine_ls_weighting_scheme calc
_refine_ls_wR_factor_gt 0.1658
_refine_ls_wR_factor_ref 0.1962
_reflns_number_gt 2323
_reflns_number_total 4339
_reflns_threshold_expression >2\s(I)
_cod_data_source_file c1ce06115a.txt
_cod_data_source_block KINU_3
_cod_original_sg_symbol_H-M Pna21
_cod_database_code 7207187

loop_
_symmetry_equiv_pos_as_xyz
'x, y, z'
'-x, -y, z+1/2'
'-x+1/2, y+1/2, z+1/2'
'x+1/2, -y+1/2, z'

loop_
_atom_site_label
_atom_site_type_symbol
_atom_site_fract_x
_atom_site_fract_y
_atom_site_fract_z
_atom_site_U_iso_or_equiv
_atom_site_adp_type
_atom_site_occupancy
_atom_site_symmetry_multiplicity
_atom_site_calc_flag
_atom_site_refinement_flags
C1 C 0.4532(16) 0.4131(3) 0.9886(4) 0.0247(19) Uani 1 1 d .
C2 C 0.5319(13) 0.3635(3) 1.0128(5) 0.0239(19) Uani 1 1 d .
C3 C 0.7188(15) 0.3550(3) 1.0599(5) 0.0251(19) Uani 1 1 d .
C3M C 0.7924(14) 0.3058(3) 1.0919(6) 0.0259(18) Uani 1 1 d .
H3M1 H 0.8048 0.3073 1.1502 0.039 Uiso 1 1 calc R
H3M2 H 0.9479 0.2966 1.0694 0.039 Uiso 1 1 calc R
H3M3 H 0.6718 0.2816 1.0770 0.039 Uiso 1 1 calc R
C4 C 0.8767(13) 0.3964(3) 1.0869(5) 0.0235(19) Uani 1 1 d .
C5 C 0.7992(14) 0.4462(3) 1.0682(5) 0.0266(19) Uani 1 1 d .
C6 C 0.5967(13) 0.4544(3) 1.0224(5) 0.0217(17) Uani 1 1 d .
O1 O 0.2805(11) 0.4197(2) 0.9455(3) 0.0365(15) Uani 1 1 d .
O4 O 1.0622(10) 0.3876(2) 1.1211(4) 0.0306(14) Uani 1 1 d .
S1 S 0.8520(4) 0.31307(8) 0.35866(11) 0.0313(5) Uani 1 1 d .
C7 C 0.9336(15) 0.4857(3) 1.0958(5) 0.030(2) Uani 1 1 d .
H7 H 1.0742 0.4799 1.1263 0.037 Uiso 1 1 calc R
C8 C 0.8668(14) 0.5324(3) 1.0799(5) 0.032(2) Uani 1 1 d .
H8 H 0.9579 0.5589 1.0995 0.038 Uiso 1 1 calc R
C9 C 0.6596(16) 0.5400(3) 1.0338(6) 0.038(2) Uani 1 1 d .
H9 H 0.6132 0.5723 1.0218 0.046 Uiso 1 1 calc R
C10 C 0.5193(18) 0.5018(3) 1.0050(5) 0.035(2) Uani 1 1 d .
H10 H 0.3778 0.5076 0.9750 0.042 Uiso 1 1 calc R
C11 C 0.9547(14) 0.4120(3) 0.3554(5) 0.0252(18) Uani 1 1 d .
C12 C 1.0346(15) 0.3623(3) 0.3324(5) 0.0247(18) Uani 1 1 d .
C13 C 1.2269(14) 0.3548(3) 0.2823(5) 0.0225(18) Uani 1 1 d .
C13M C 1.2929(17) 0.3068(3) 0.2494(5) 0.029(2) Uani 1 1 d .
H13A H 1.2426 0.2814 0.2865 0.044 Uiso 1 1 calc R
H13B H 1.4669 0.3053 0.2420 0.044 Uiso 1 1 calc R
H13C H 1.2128 0.3021 0.1980 0.044 Uiso 1 1 calc R
C14 C 1.3771(14) 0.3963(3) 0.2562(5) 0.0236(19) Uani 1 1 d .
C15 C 1.3053(15) 0.4467(3) 0.2797(5) 0.0244(18) Uani 1 1 d .
C16 C 1.0980(13) 0.4534(3) 0.3248(5) 0.0217(17) Uani 1 1 d .
O11 O 0.7728(10) 0.4178(2) 0.3933(3) 0.0300(14) Uani 1 1 d .
O14 O 1.5616(10) 0.3890(2) 0.2200(3) 0.0279(13) Uani 1 1 d .
S2 S 0.3540(4) 0.31502(8) 0.97392(12) 0.0307(6) Uani 1 1 d .
C17 C 1.0303(14) 0.5017(3) 0.3441(5) 0.028(2) Uani 1 1 d .
H17 H 0.8934 0.5072 0.3765 0.033 Uiso 1 1 calc R
C18 C 1.1588(14) 0.5400(4) 0.3168(6) 0.034(2) Uani 1 1 d .
H18 H 1.1059 0.5720 0.3278 0.041 Uiso 1 1 calc R
C19 C 1.3648(16) 0.5329(3) 0.2732(5) 0.032(2) Uani 1 1 d .
H19 H 1.4545 0.5601 0.2553 0.039 Uiso 1 1 calc R
C20 C 1.4446(16) 0.4851(3) 0.2549(5) 0.031(2) Uani 1 1 d .
H20 H 1.5895 0.4799 0.2264 0.037 Uiso 1 1 calc R
C21 C 0.4448(14) 0.3170(3) 0.8701(4) 0.0290(16) Uani 1 1 d .
C22 C 0.6635(13) 0.3361(2) 0.8475(4) 0.0283(16) Uani 1 1 d .
H22 H 0.7717 0.3483 0.8863 0.034 Uiso 1 1 calc R
C23 C 0.7238(13) 0.3372(3) 0.7655(4) 0.0294(16) Uani 1 1 d .
H23 H 0.8718 0.3512 0.7496 0.035 Uiso 1 1 calc R
C24 C 0.5709(13) 0.3183(3) 0.7072(4) 0.0245(15) Uani 1 1 d .
C25 C 0.3573(12) 0.2988(3) 0.7343(4) 0.0273(16) Uani 1 1 d .
H25 H 0.2480 0.2859 0.6965 0.033 Uiso 1 1 calc R
C26 C 0.2969(14) 0.2975(3) 0.8138(5) 0.0357(19) Uani 1 1 d .
H26 H 0.1503 0.2829 0.8297 0.043 Uiso 1 1 calc R
C41 C 0.7719(15) 0.3194(3) 0.4577(4) 0.0310(17) Uani 1 1 d .
C42 C 0.5593(14) 0.2987(3) 0.4817(5) 0.0338(18) Uani 1 1 d .
H42 H 0.4545 0.2854 0.4429 0.041 Uiso 1 1 calc R
C43 C 0.4942(14) 0.2969(3) 0.5628(5) 0.0342(18) Uani 1 1 d .
H43 H 0.3504 0.2811 0.5784 0.041 Uiso 1 1 calc R
C44 C 0.6426(13) 0.3187(2) 0.6212(4) 0.0251(15) Uani 1 1 d .
C45 C 0.8506(14) 0.3404(3) 0.5950(5) 0.0332(17) Uani 1 1 d .
H45 H 0.9507 0.3561 0.6329 0.040 Uiso 1 1 calc R
C46 C 0.9205(14) 0.3404(3) 0.5146(5) 0.0354(19) Uani 1 1 d .
H46 H 1.0686 0.3546 0.4992 0.042 Uiso 1 1 calc R

loop_
_atom_site_aniso_label
_atom_site_aniso_U_11
_atom_site_aniso_U_22
_atom_site_aniso_U_33
_atom_site_aniso_U_23
_atom_site_aniso_U_13
_atom_site_aniso_U_12
C1 0.037(5) 0.019(4) 0.018(4) 0.002(3) 0.013(3) -0.001(4)
C2 0.012(4) 0.027(5) 0.032(5) -0.010(4) 0.006(3) -0.002(3)
C3 0.034(5) 0.023(4) 0.019(4) -0.008(3) 0.014(3) -0.003(4)
C3M 0.021(4) 0.019(4) 0.038(4) 0.001(4) 0.004(4) 0.006(3)
C4 0.015(4) 0.037(5) 0.018(3) -0.002(4) 0.006(3) 0.000(4)
C5 0.029(4) 0.018(4) 0.032(4) 0.001(4) 0.010(4) 0.001(4)
C6 0.021(4) 0.027(4) 0.017(3) 0.004(3) 0.001(3) -0.003(3)
O1 0.052(4) 0.028(3) 0.030(3) 0.003(3) -0.011(3) 0.003(3)
O4 0.035(3) 0.027(3) 0.030(3) 0.001(3) -0.006(3) -0.002(3)
S1 0.0445(13) 0.0234(11) 0.0259(10) 0.0024(10) 0.0075(9) -0.0057(10)
C7 0.029(4) 0.024(5) 0.039(5) -0.001(4) 0.003(4) -0.007(4)
C8 0.025(4) 0.025(5) 0.045(5) 0.000(4) -0.006(4) -0.007(4)
C9 0.051(6) 0.022(4) 0.042(5) 0.008(4) 0.010(5) 0.000(4)
C10 0.045(6) 0.026(5) 0.035(5) 0.008(4) 0.008(4) -0.002(4)
C11 0.020(4) 0.031(5) 0.024(4) -0.002(4) 0.001(4) -0.001(3)
C12 0.040(5) 0.020(4) 0.014(4) -0.003(3) -0.001(3) 0.003(4)
C13 0.031(4) 0.020(4) 0.017(4) -0.005(3) 0.009(3) 0.001(4)
C13M 0.044(5) 0.023(4) 0.021(4) -0.002(4) 0.008(4) 0.008(4)
C14 0.031(5) 0.015(4) 0.025(4) 0.001(3) 0.002(3) 0.000(4)
C15 0.037(5) 0.018(4) 0.018(3) 0.005(3) 0.003(4) -0.002(4)
C16 0.023(4) 0.020(4) 0.022(4) -0.006(3) -0.005(3) 0.004(3)
O11 0.031(3) 0.030(3) 0.029(3) -0.004(3) 0.011(3) -0.002(3)
O14 0.024(3) 0.030(4) 0.029(3) 0.002(3) 0.003(3) 0.005(3)
S2 0.0346(13) 0.0307(13) 0.0268(10) -0.0004(10) 0.0025(9) -0.0091(10)
C17 0.015(4) 0.036(5) 0.032(4) -0.010(4) 0.007(3) 0.007(3)
C18 0.030(5) 0.026(5) 0.046(5) -0.009(4) 0.006(4) 0.006(4)
C19 0.047(6) 0.018(4) 0.031(4) 0.004(4) -0.010(4) -0.007(4)
C20 0.028(5) 0.034(5) 0.031(4) 0.004(4) -0.009(4) -0.007(4)
C21 0.035(4) 0.027(4) 0.026(4) -0.004(3) 0.004(3) -0.001(3)
C22 0.035(4) 0.020(3) 0.030(4) 0.000(3) -0.002(3) -0.008(3)
C23 0.028(4) 0.031(4) 0.029(4) 0.003(3) 0.002(3) 0.000(3)
C24 0.031(4) 0.020(4) 0.022(3) 0.002(3) 0.000(3) -0.002(3)
C25 0.029(4) 0.031(4) 0.022(3) -0.001(3) -0.004(3) 0.000(3)
C26 0.038(4) 0.037(5) 0.033(4) 0.006(4) -0.002(4) -0.004(4)
C41 0.036(4) 0.029(4) 0.028(4) 0.007(3) -0.005(3) 0.006(3)
C42 0.036(4) 0.031(4) 0.035(4) -0.007(3) 0.001(3) -0.010(3)
C43 0.037(4) 0.038(4) 0.028(4) -0.008(3) 0.000(3) -0.007(4)
C44 0.031(4) 0.011(3) 0.034(4) -0.005(3) 0.003(3) 0.008(3)
C45 0.039(4) 0.032(4) 0.029(4) 0.003(3) 0.001(4) 0.000(4)
C46 0.033(4) 0.040(5) 0.033(4) 0.014(4) -0.005(4) -0.009(4)

loop_
_atom_type_symbol
_atom_type_description
_atom_type_scat_dispersion_real
_atom_type_scat_dispersion_imag
_atom_type_scat_source
C C 0.0033 0.0016 'International Tables Vol C Tables 4.2.6.8 and 6.1.1.4'
H H 0.0000 0.0000 'International Tables Vol C Tables 4.2.6.8 and 6.1.1.4'
O O 0.0106 0.0060 'International Tables Vol C Tables 4.2.6.8 and 6.1.1.4'
S S 0.1246 0.1234 'International Tables Vol C Tables 4.2.6.8 and 6.1.1.4'

loop_
_geom_angle_atom_site_label_1
_geom_angle_atom_site_label_2
_geom_angle_atom_site_label_3
_geom_angle
O1 C1 C2 121.9(8)
O1 C1 C6 122.2(8)
C2 C1 C6 115.9(7)
C3 C2 C1 123.6(8)
C3 C2 S2 121.3(7)
C1 C2 S2 115.1(6)
C2 C3 C4 120.1(8)
C2 C3 C3M 125.5(8)
C4 C3 C3M 114.4(7)
O4 C4 C5 122.7(8)
O4 C4 C3 119.2(8)
C5 C4 C3 118.0(7)
C6 C5 C7 119.5(8)
C6 C5 C4 120.7(8)
C7 C5 C4 119.8(8)
C5 C6 C10 121.2(8)
C5 C6 C1 121.3(8)
C10 C6 C1 117.6(8)
C41 S1 C12 108.2(4)
C8 C7 C5 121.5(8)
C7 C8 C9 118.1(8)
C10 C9 C8 122.4(9)
C9 C10 C6 117.2(9)
O11 C11 C16 122.1(8)
O11 C11 C12 120.5(8)
C16 C11 C12 117.2(7)
C13 C12 C11 121.9(7)
C13 C12 S1 119.2(6)
C11 C12 S1 118.3(6)
C12 C13 C13M 123.8(7)
C12 C13 C14 120.1(7)
C13M C13 C14 116.1(7)
O14 C14 C13 119.9(7)
O14 C14 C15 120.8(7)
C13 C14 C15 119.2(7)
C20 C15 C16 121.9(8)
C20 C15 C14 118.9(8)
C16 C15 C14 119.2(7)
C15 C16 C17 117.9(7)
C15 C16 C11 122.1(7)
C17 C16 C11 119.9(7)
C2 S2 C21 99.9(4)
C18 C17 C16 120.9(7)
C17 C18 C19 120.7(8)
C18 C19 C20 120.4(8)
C15 C20 C19 118.1(9)
C26 C21 C22 119.5(7)
C26 C21 S2 119.0(6)
C22 C21 S2 121.5(6)
C21 C22 C23 119.0(7)
C24 C23 C22 121.7(7)
C25 C24 C23 116.2(6)
C25 C24 C44 123.3(6)
C23 C24 C44 120.5(6)
C26 C25 C24 122.6(7)
C21 C26 C25 120.9(7)
C42 C41 C46 119.0(7)
C42 C41 S1 117.5(6)
C46 C41 S1 123.2(6)
C41 C42 C43 121.3(7)
C42 C43 C44 120.1(7)
C45 C44 C43 117.2(7)
C45 C44 C24 122.3(6)
C43 C44 C24 120.5(6)
C44 C45 C46 122.6(7)
C41 C46 C45 119.6(7)

loop_
_geom_bond_atom_site_label_1
_geom_bond_atom_site_label_2
_geom_bond_distance
C1 O1 1.219(10)
C1 C2 1.493(12)
C1 C6 1.505(12)
C2 C3 1.329(12)
C2 S2 1.790(8)
C3 C4 1.513(11)
C3 C3M 1.518(11)
C4 O4 1.208(9)
C4 C5 1.475(12)
C5 C6 1.384(11)
C5 C7 1.401(12)
C6 C10 1.407(12)
S1 C41 1.729(8)
S1 C12 1.756(9)
C7 C8 1.369(12)
C8 C9 1.406(12)
C9 C10 1.400(13)
C11 O11 1.208(9)
C11 C16 1.486(12)
C11 C12 1.493(12)
C12 C13 1.378(11)
C13 C13M 1.481(10)
C13 C14 1.486(11)
C14 O14 1.212(9)
C14 C15 1.501(11)
C15 C20 1.379(11)
C15 C16 1.394(11)
C16 C17 1.421(11)
S2 C21 1.814(8)
C17 C18 1.357(12)
C18 C19 1.376(12)
C19 C20 1.426(12)
C21 C26 1.364(11)
C21 C22 1.382(10)
C22 C23 1.416(10)
C23 C24 1.398(10)
C24 C25 1.384(10)
C24 C44 1.498(9)
C25 C26 1.375(10)
C41 C42 1.377(11)
C41 C46 1.390(11)
C42 C43 1.408(11)
C43 C44 1.416(10)
C44 C45 1.378(10)
C45 C46 1.404(11)
